data_2229558
loop_
_publ_author_name
'Al-Dajani, Mohammad T. M.'
'Talaat, Jamal'
'Shamsuddin, Shaharum'
'Hemamalini, Madhukar'
'Fun, Hoong-Kun'

_publ_section_title
;
 Bis(2,6-diaminopyridinium) bis(hydrogen oxalate) monohydrate
;
_journal_coeditor_code YK2001
_journal_issue 3
_journal_name_full 'Acta Crystallographica Section E'
_journal_page_first o591
_journal_page_last o592
_journal_paper_doi 10.1107/S1600536811004119
_journal_volume 67
_journal_year 2011
_chemical_formula_iupac '2C5 H8 N3 +, 2C2 H O4 -, H2 O'
_chemical_formula_moiety '2(C5 H8 N3 +), 2(C2 H O4 -), H2 O'
_chemical_formula_sum 'C14 H20 N6 O9'
_chemical_formula_weight 416.36
_chemical_name_systematic
;
Bis(2,6-diaminopyridinium) bis(hydrogen oxalate) monohydrate
;
_space_group_IT_number 14
_symmetry_cell_setting monoclinic
_symmetry_space_group_name_Hall '-P 2ybc'
_symmetry_space_group_name_H-M 'P 1 21/c 1'
_atom_sites_solution_hydrogens geom
_atom_sites_solution_primary direct
_atom_sites_solution_secondary difmap
_audit_creation_method SHELXL-97
_cell_angle_alpha 90.00
_cell_angle_beta 114.5730(10)
_cell_angle_gamma 90.00
_cell_formula_units_Z 4
_cell_length_a 8.16810(10)
_cell_length_b 34.8396(4)
_cell_length_c 7.20310(10)
_cell_measurement_reflns_used 8066
_cell_measurement_temperature 296(2)
_cell_measurement_theta_max 29.56
_cell_measurement_theta_min 2.74
_cell_volume 1864.16(4)
_computing_cell_refinement 'SAINT (Bruker, 2009)'
_computing_data_collection 'APEX2 (Bruker, 2009)'
_computing_data_reduction 'SAINT (Bruker, 2009)'
_computing_molecular_graphics 'SHELXTL (Sheldrick, 2008)'
_computing_publication_material 'SHELXTL (Sheldrick, 2008) and PLATON (Spek, 2009)'
_computing_structure_refinement 'SHELXTL (Sheldrick, 2008)'
_computing_structure_solution 'SHELXTL (Sheldrick, 2008)'
_diffrn_ambient_temperature 296(2)
_diffrn_measured_fraction_theta_full 1.000
_diffrn_measured_fraction_theta_max 1.000
_diffrn_measurement_device_type
;
Bruker SMART APEXII CCD area-detector
;
_diffrn_measurement_method '\f and \w'
_diffrn_radiation_monochromator graphite
_diffrn_radiation_source 'fine-focus sealed tube'
_diffrn_radiation_type MoK\a
_diffrn_radiation_wavelength 0.71073
_diffrn_reflns_av_R_equivalents 0.0366
_diffrn_reflns_av_sigmaI/netI 0.0217
_diffrn_reflns_limit_h_max 10
_diffrn_reflns_limit_h_min -10
_diffrn_reflns_limit_k_max 44
_diffrn_reflns_limit_k_min -45
_diffrn_reflns_limit_l_max 9
_diffrn_reflns_limit_l_min -9
_diffrn_reflns_number 33926
_diffrn_reflns_theta_full 27.50
_diffrn_reflns_theta_max 27.50
_diffrn_reflns_theta_min 2.34
_diffrn_standards_number 0
_exptl_absorpt_coefficient_mu 0.125
_exptl_absorpt_correction_T_max 0.9818
_exptl_absorpt_correction_T_min 0.9644
_exptl_absorpt_correction_type multi-scan
_exptl_absorpt_process_details '(SADABS; Bruker, 2009)'
_exptl_crystal_colour brown
_exptl_crystal_density_diffrn 1.484
_exptl_crystal_density_method 'not measured'
_exptl_crystal_description block
_exptl_crystal_F_000 872
_exptl_crystal_size_max 0.29
_exptl_crystal_size_mid 0.27
_exptl_crystal_size_min 0.15
_refine_diff_density_max 0.487
_refine_diff_density_min -0.303
_refine_ls_extinction_method none
_refine_ls_goodness_of_fit_ref 1.033
_refine_ls_hydrogen_treatment mixed
_refine_ls_matrix_type full
_refine_ls_number_parameters 318
_refine_ls_number_reflns 4287
_refine_ls_number_restraints 0
_refine_ls_restrained_S_all 1.033
_refine_ls_R_factor_all 0.0675
_refine_ls_R_factor_gt 0.0476
_refine_ls_shift/su_max 0.001
_refine_ls_shift/su_mean 0.000
_refine_ls_structure_factor_coef Fsqd
_refine_ls_weighting_details 'calc w=1/[\s^2^(Fo^2^)+(0.0544P)^2^+0.6267P] where P=(Fo^2^+2Fc^2^)/3'
_refine_ls_weighting_scheme calc
_refine_ls_wR_factor_gt 0.1146
_refine_ls_wR_factor_ref 0.1266
_reflns_number_gt 3195
_reflns_number_total 4287
_reflns_threshold_expression I>2\s(I)
_cod_data_source_file yk2001.cif
_cod_data_source_block I
_cod_original_sg_symbol_H-M 'P 21/c'
_cod_database_code 2229558
_cod_database_fobs_code 2229558

loop_
_symmetry_equiv_pos_as_xyz
'x, y, z'
'-x, y+1/2, -z+1/2'
'-x, -y, -z'
'x, -y-1/2, z-1/2'

loop_
_atom_site_type_symbol
_atom_site_label
_atom_site_fract_x
_atom_site_fract_y
_atom_site_fract_z
_atom_site_U_iso_or_equiv
_atom_site_adp_type
_atom_site_calc_flag
_atom_site_refinement_flags
_atom_site_occupancy
_atom_site_disorder_assembly
_atom_site_disorder_group
O O1A 0.4482(2) 0.61834(4) 0.9547(3) 0.0707(5) Uani d . 1 . .
O O2A 0.17712(17) 0.59774(4) 0.7486(2) 0.0604(4) Uani d . 1 . .
H H2A 0.149(3) 0.6230(8) 0.768(4) 0.086(8) Uiso d . 1 . .
O O3A 0.57769(16) 0.55605(3) 0.8116(2) 0.0450(3) Uani d . 1 . .
O O4A 0.32307(17) 0.52706(3) 0.7723(2) 0.0508(3) Uani d . 1 . .
N N1A 0.24244(19) 0.73699(4) 0.8214(2) 0.0379(3) Uani d . 1 . .
H H1NA 0.188(3) 0.7149(6) 0.820(3) 0.055(6) Uiso d . 1 . .
N N2A 0.4866(3) 0.69987(5) 0.8523(3) 0.0532(4) Uani d . 1 . .
H H3NA 0.591(3) 0.6973(7) 0.850(3) 0.067(7) Uiso d . 1 . .
H H2NA 0.431(3) 0.6779(7) 0.862(3) 0.065(7) Uiso d . 1 . .
N N3A -0.0132(2) 0.76858(5) 0.7974(3) 0.0530(4) Uani d . 1 . .
H H4NA -0.063(3) 0.7457(7) 0.807(4) 0.074(7) Uiso d . 1 . .
H H5NA -0.073(3) 0.7903(6) 0.783(3) 0.050(6) Uiso d . 1 . .
C C7A 0.3497(2) 0.59436(5) 0.8417(3) 0.0426(4) Uani d . 1 . .
C C8A 0.4205(2) 0.55548(5) 0.8045(3) 0.0366(4) Uani d . 1 . .
C C2A 0.4143(2) 0.73481(5) 0.8371(3) 0.0395(4) Uani d . 1 . .
C C3A 0.5024(3) 0.76876(6) 0.8363(3) 0.0486(4) Uani d . 1 . .
H H3A 0.6205 0.7684 0.8493 0.058 Uiso calc R 1 . .
C C4A 0.4130(3) 0.80282(6) 0.8162(3) 0.0547(5) Uani d . 1 . .
H H4A 0.4714 0.8255 0.8127 0.066 Uiso calc R 1 . .
C C5A 0.2398(3) 0.80454(5) 0.8011(3) 0.0516(5) Uani d . 1 . .
H H5A 0.1820 0.8280 0.7876 0.062 Uiso calc R 1 . .
C C6A 0.1525(2) 0.77058(5) 0.8062(3) 0.0400(4) Uani d . 1 . .
O O3B 1.06013(16) 0.66502(3) 0.7787(2) 0.0479(3) Uani d . 1 . .
O O4B 0.83371(18) 0.69483(4) 0.8123(2) 0.0584(4) Uani d . 1 . .
O O1B 0.7509(2) 0.61351(4) 0.5650(2) 0.0694(5) Uani d . 1 . .
O O2B 0.7631(2) 0.61662(5) 0.8760(2) 0.0667(5) Uani d . 1 . .
H H2B 0.690(4) 0.5942(9) 0.840(4) 0.104(9) Uiso d . 1 . .
N N1B 0.72190(18) 0.48805(4) 0.7325(2) 0.0376(3) Uani d . 1 . .
H H1NB 0.671(3) 0.5096(6) 0.750(3) 0.049(5) Uiso d . 1 . .
N N2B 0.4688(2) 0.45485(5) 0.7030(3) 0.0493(4) Uani d . 1 . .
H H2NB 0.423(3) 0.4775(7) 0.731(3) 0.062(6) Uiso d . 1 . .
H H3NB 0.408(3) 0.4336(7) 0.672(3) 0.073(7) Uiso d . 1 . .
N N3B 0.9553(3) 0.52718(5) 0.7489(3) 0.0582(5) Uani d . 1 . .
H H5NB 1.071(3) 0.5308(7) 0.762(3) 0.069(7) Uiso d . 1 . .
H H4NB 0.888(4) 0.5452(7) 0.739(4) 0.076(8) Uiso d . 1 . .
C C8B 0.9063(2) 0.66636(5) 0.7784(3) 0.0371(4) Uani d . 1 . .
C C7B 0.7974(2) 0.62902(5) 0.7277(3) 0.0376(4) Uani d . 1 . .
C C2B 0.6357(2) 0.45385(5) 0.7121(3) 0.0383(4) Uani d . 1 . .
C C3B 0.7258(3) 0.42076(5) 0.7024(3) 0.0498(5) Uani d . 1 . .
H H3B 0.6709 0.3969 0.6882 0.060 Uiso calc R 1 . .
C C4B 0.8978(3) 0.42379(6) 0.7143(3) 0.0535(5) Uani d . 1 . .
H H4B 0.9594 0.4015 0.7108 0.064 Uiso calc R 1 . .
C C5B 0.9815(3) 0.45863(6) 0.7310(3) 0.0497(5) Uani d . 1 . .
H H5B 1.0976 0.4600 0.7379 0.060 Uiso calc R 1 . .
C C6B 0.8898(2) 0.49165(5) 0.7376(3) 0.0415(4) Uani d . 1 . .
O O1W 0.8207(2) 0.65644(5) 0.2651(3) 0.0634(4) Uani d . 1 . .
H H2W 0.798(4) 0.6437(8) 0.351(4) 0.096(10) Uiso d . 1 . .
H H1W 0.759(4) 0.6459(9) 0.157(5) 0.098(10) Uiso d . 1 . .

loop_
_atom_site_aniso_label
_atom_site_aniso_U_11
_atom_site_aniso_U_22
_atom_site_aniso_U_33
_atom_site_aniso_U_12
_atom_site_aniso_U_13
_atom_site_aniso_U_23
O1A 0.0486(9) 0.0399(8) 0.1120(13) -0.0056(6) 0.0219(8) -0.0224(8)
O2A 0.0372(8) 0.0412(8) 0.1012(11) 0.0008(6) 0.0271(7) -0.0223(7)
O3A 0.0376(7) 0.0333(6) 0.0729(8) -0.0022(5) 0.0317(6) -0.0039(6)
O4A 0.0405(7) 0.0302(6) 0.0870(9) -0.0055(5) 0.0319(7) -0.0086(6)
N1A 0.0361(8) 0.0298(7) 0.0486(8) -0.0047(6) 0.0185(6) 0.0009(6)
N2A 0.0470(10) 0.0429(10) 0.0781(12) 0.0037(8) 0.0344(9) 0.0017(8)
N3A 0.0452(10) 0.0352(9) 0.0845(12) 0.0038(8) 0.0329(9) 0.0058(8)
C7A 0.0373(10) 0.0314(9) 0.0640(11) -0.0022(7) 0.0259(8) -0.0030(8)
C8A 0.0339(9) 0.0300(8) 0.0489(9) -0.0025(7) 0.0203(7) -0.0012(7)
C2A 0.0387(9) 0.0389(9) 0.0416(8) -0.0012(7) 0.0172(7) -0.0007(7)
C3A 0.0376(10) 0.0504(11) 0.0600(11) -0.0101(8) 0.0223(8) -0.0011(8)
C4A 0.0553(12) 0.0384(10) 0.0720(13) -0.0147(9) 0.0279(10) -0.0001(9)
C5A 0.0525(12) 0.0306(9) 0.0719(12) -0.0024(8) 0.0261(10) 0.0029(8)
C6A 0.0409(9) 0.0331(9) 0.0463(9) -0.0012(7) 0.0186(7) 0.0014(7)
O3B 0.0367(7) 0.0328(6) 0.0814(9) -0.0065(5) 0.0317(6) -0.0092(6)
O4B 0.0447(8) 0.0325(7) 0.1075(11) -0.0017(6) 0.0412(8) -0.0090(7)
O1B 0.0931(12) 0.0613(9) 0.0681(9) -0.0413(8) 0.0479(9) -0.0255(7)
O2B 0.0829(11) 0.0623(10) 0.0626(9) -0.0404(8) 0.0379(8) -0.0107(7)
N1B 0.0342(8) 0.0293(7) 0.0525(8) 0.0011(6) 0.0213(6) -0.0033(6)
N2B 0.0404(9) 0.0338(8) 0.0799(11) -0.0065(7) 0.0314(8) -0.0075(8)
N3B 0.0431(10) 0.0469(10) 0.0936(14) -0.0114(8) 0.0374(10) -0.0109(9)
C8B 0.0321(9) 0.0299(8) 0.0500(9) -0.0009(7) 0.0179(7) -0.0007(7)
C7B 0.0289(8) 0.0316(8) 0.0542(10) -0.0011(7) 0.0191(7) -0.0022(7)
C2B 0.0387(9) 0.0327(9) 0.0454(9) -0.0015(7) 0.0194(7) -0.0007(7)
C3B 0.0538(12) 0.0287(9) 0.0701(12) 0.0037(8) 0.0288(10) 0.0008(8)
C4B 0.0526(12) 0.0430(11) 0.0678(12) 0.0168(9) 0.0279(10) 0.0014(9)
C5B 0.0353(10) 0.0554(12) 0.0610(11) 0.0068(8) 0.0226(8) -0.0024(9)
C6B 0.0348(9) 0.0430(10) 0.0487(9) -0.0026(7) 0.0194(7) -0.0052(7)
O1W 0.0745(11) 0.0547(9) 0.0603(10) -0.0163(8) 0.0274(9) -0.0031(8)

loop_
_atom_type_symbol
_atom_type_description
_atom_type_scat_dispersion_real
_atom_type_scat_dispersion_imag
_atom_type_scat_source
C C 0.0033 0.0016 'International Tables Vol C Tables 4.2.6.8 and 6.1.1.4'
H H 0.0000 0.0000 'International Tables Vol C Tables 4.2.6.8 and 6.1.1.4'
N N 0.0061 0.0033 'International Tables Vol C Tables 4.2.6.8 and 6.1.1.4'
O O 0.0106 0.0060 'International Tables Vol C Tables 4.2.6.8 and 6.1.1.4'

loop_
_geom_angle_atom_site_label_1
_geom_angle_atom_site_label_2
_geom_angle_atom_site_label_3
_geom_angle_site_symmetry_1
_geom_angle_site_symmetry_3
_geom_angle
_geom_angle_publ_flag
C7A O2A H2A . . 106.9(16) ?
C6A N1A C2A . . 123.88(15) ?
C6A N1A H1NA . . 119.4(14) ?
C2A N1A H1NA . . 116.8(14) ?
C2A N2A H3NA . . 119.8(16) ?
C2A N2A H2NA . . 123.8(14) ?
H3NA N2A H2NA . . 116(2) ?
C6A N3A H4NA . . 121.2(16) ?
C6A N3A H5NA . . 117.9(13) ?
H4NA N3A H5NA . . 121(2) ?
O1A C7A O2A . . 124.31(16) ?
O1A C7A C8A . . 122.17(16) ?
O2A C7A C8A . . 113.46(15) ?
O4A C8A O3A . . 125.94(15) ?
O4A C8A C7A . . 118.73(14) ?
O3A C8A C7A . . 115.33(14) ?
N2A C2A N1A . . 117.55(16) ?
N2A C2A C3A . . 124.36(17) ?
N1A C2A C3A . . 118.09(16) ?
C4A C3A C2A . . 119.02(17) ?
C4A C3A H3A . . 120.5 ?
C2A C3A H3A . . 120.5 ?
C3A C4A C5A . . 122.15(18) ?
C3A C4A H4A . . 118.9 ?
C5A C4A H4A . . 118.9 ?
C4A C5A C6A . . 118.93(18) ?
C4A C5A H5A . . 120.5 ?
C6A C5A H5A . . 120.5 ?
N3A C6A N1A . . 117.60(16) ?
N3A C6A C5A . . 124.52(17) ?
N1A C6A C5A . . 117.88(16) ?
C7B O2B H2B . . 112.3(18) ?
C2B N1B C6B . . 123.62(15) ?
C2B N1B H1NB . . 120.2(13) ?
C6B N1B H1NB . . 116.1(13) ?
C2B N2B H2NB . . 120.2(14) ?
C2B N2B H3NB . . 117.0(16) ?
H2NB N2B H3NB . . 123(2) ?
C6B N3B H5NB . . 120.1(15) ?
C6B N3B H4NB . . 117.6(19) ?
H5NB N3B H4NB . . 122(2) ?
O4B C8B O3B . . 126.38(15) ?
O4B C8B C7B . . 116.86(14) ?
O3B C8B C7B . . 116.75(14) ?
O1B C7B O2B . . 124.77(16) ?
O1B C7B C8B . . 122.12(16) ?
O2B C7B C8B . . 113.11(15) ?
N2B C2B N1B . . 117.00(15) ?
N2B C2B C3B . . 124.81(17) ?
N1B C2B C3B . . 118.19(16) ?
C4B C3B C2B . . 118.91(17) ?
C4B C3B H3B . . 120.5 ?
C2B C3B H3B . . 120.5 ?
C5B C4B C3B . . 122.08(17) ?
C5B C4B H4B . . 119.0 ?
C3B C4B H4B . . 119.0 ?
C4B C5B C6B . . 118.73(17) ?
C4B C5B H5B . . 120.6 ?
C6B C5B H5B . . 120.6 ?
N3B C6B N1B . . 117.38(17) ?
N3B C6B C5B . . 124.22(17) ?
N1B C6B C5B . . 118.40(16) ?
H2W O1W H1W . . 103(3) ?

loop_
_geom_bond_atom_site_label_1
_geom_bond_atom_site_label_2
_geom_bond_site_symmetry_2
_geom_bond_distance
_geom_bond_publ_flag
O1A C7A . 1.209(2) ?
O2A C7A . 1.290(2) ?
O2A H2A . 0.94(3) ?
O3A C8A . 1.2637(19) ?
O4A C8A . 1.2303(19) ?
N1A C6A . 1.362(2) ?
N1A C2A . 1.362(2) ?
N1A H1NA . 0.89(2) ?
N2A C2A . 1.337(2) ?
N2A H3NA . 0.87(2) ?
N2A H2NA . 0.91(2) ?
N3A C6A . 1.330(2) ?
N3A H4NA . 0.91(3) ?
N3A H5NA . 0.88(2) ?
C7A C8A . 1.539(2) ?
C2A C3A . 1.386(2) ?
C3A C4A . 1.369(3) ?
C3A H3A . 0.9300 ?
C4A C5A . 1.374(3) ?
C4A H4A . 0.9300 ?
C5A C6A . 1.390(2) ?
C5A H5A . 0.9300 ?
O3B C8B . 1.2567(19) ?
O4B C8B . 1.231(2) ?
O1B C7B . 1.200(2) ?
O2B C7B . 1.286(2) ?
O2B H2B . 0.95(3) ?
N1B C2B . 1.360(2) ?
N1B C6B . 1.362(2) ?
N1B H1NB . 0.89(2) ?
N2B C2B . 1.338(2) ?
N2B H2NB . 0.93(2) ?
N2B H3NB . 0.87(3) ?
N3B C6B . 1.338(2) ?
N3B H5NB . 0.92(3) ?
N3B H4NB . 0.82(3) ?
C8B C7B . 1.532(2) ?
C2B C3B . 1.385(2) ?
C3B C4B . 1.376(3) ?
C3B H3B . 0.9300 ?
C4B C5B . 1.374(3) ?
C4B H4B . 0.9300 ?
C5B C6B . 1.385(3) ?
C5B H5B . 0.9300 ?
O1W H2W . 0.84(3) ?
O1W H1W . 0.82(3) ?

loop_
_geom_hbond_atom_site_label_D
_geom_hbond_atom_site_label_H
_geom_hbond_atom_site_label_A
_geom_hbond_site_symmetry_A
_geom_hbond_distance_DH
_geom_hbond_distance_HA
_geom_hbond_distance_DA
_geom_hbond_angle_DHA
_geom_hbond_publ_flag
N1A H1NA O3B 1_455 0.89(2) 1.99(2) 2.8668(19) 172.5(18) yes
O1W H1W O1A 1_554 0.82(3) 2.53(3) 3.219(3) 142(3) yes
O1W H1W O2B 1_554 0.82(3) 2.28(3) 2.984(2) 145(3) yes
N2A H3NA O4B . 0.86(3) 2.11(3) 2.972(3) 173.3(18) yes
O2A H2A O3B 1_455 0.94(3) 1.65(3) 2.5743(18) 169(3) yes
O2B H2B O3A . 0.95(3) 1.58(3) 2.525(2) 172(3) yes
O1W H2W O1B . 0.84(3) 2.03(3) 2.873(2) 178(4) yes
N2A H2NA O1A . 0.91(2) 2.17(2) 2.984(2) 150(2) yes
N3A H4NA O4B 1_455 0.91(2) 1.97(3) 2.879(2) 176(2) yes
N3A H5NA O1W 4_476 0.88(2) 2.03(2) 2.908(2) 172.3(18) yes
N1B H1NB O3A . 0.89(2) 1.92(2) 2.8077(19) 175.0(17) yes
N2B H2NB O4A . 0.93(2) 1.98(2) 2.914(2) 176.2(18) yes
N2B H3NB O1B 3_666 0.87(2) 2.34(2) 3.121(2) 150.8(18) yes
N3B H5NB O2A 1_655 0.92(3) 2.50(2) 3.054(3) 118.8(19) yes
N3B H5NB O4A 1_655 0.92(3) 2.03(3) 2.938(3) 168(2) yes

loop_
_geom_torsion_atom_site_label_1
_geom_torsion_atom_site_label_2
_geom_torsion_atom_site_label_3
_geom_torsion_atom_site_label_4
_geom_torsion_site_symmetry_1
_geom_torsion_site_symmetry_2
_geom_torsion_site_symmetry_3
_geom_torsion_site_symmetry_4
_geom_torsion
_geom_torsion_publ_flag
O1A C7A C8A O4A . . . . 147.14(19) ?
O2A C7A C8A O4A . . . . -29.9(2) ?
O1A C7A C8A O3A . . . . -32.5(3) ?
O2A C7A C8A O3A . . . . 150.49(17) ?
C6A N1A C2A N2A . . . . 179.59(16) ?
C6A N1A C2A C3A . . . . -0.4(2) ?
N2A C2A C3A C4A . . . . 178.82(19) ?
N1A C2A C3A C4A . . . . -1.2(3) ?
C2A C3A C4A C5A . . . . 1.4(3) ?
C3A C4A C5A C6A . . . . 0.0(3) ?
C2A N1A C6A N3A . . . . -178.21(16) ?
C2A N1A C6A C5A . . . . 1.8(3) ?
C4A C5A C6A N3A . . . . 178.47(19) ?
C4A C5A C6A N1A . . . . -1.5(3) ?
O4B C8B C7B O1B . . . . 116.2(2) ?
O3B C8B C7B O1B . . . . -62.9(2) ?
O4B C8B C7B O2B . . . . -64.0(2) ?
O3B C8B C7B O2B . . . . 116.95(18) ?
C6B N1B C2B N2B . . . . -177.96(16) ?
C6B N1B C2B C3B . . . . 2.1(3) ?
N2B C2B C3B C4B . . . . -179.77(18) ?
N1B C2B C3B C4B . . . . 0.2(3) ?
C2B C3B C4B C5B . . . . -1.4(3) ?
C3B C4B C5B C6B . . . . 0.5(3) ?
C2B N1B C6B N3B . . . . 177.04(17) ?
C2B N1B C6B C5B . . . . -3.0(3) ?
C4B C5B C6B N3B . . . . -178.40(19) ?
C4B C5B C6B N1B . . . . 1.7(3) ?

loop_
_cod_related_entry_id
_cod_related_entry_database
_cod_related_entry_code
1 ChemSpider 30656563
